data_2210472
loop_
_publ_author_name
'Min Shao'
'Zhi-Xin Miao'
'Ming-Xing Li'

_publ_section_title
;
 Aquaazidobis(2,2'-bipyridine)manganese(II) perchlorate
;
_journal_coeditor_code AT2105
_journal_issue 10
_journal_name_full 'Acta Crystallographica Section E'
_journal_page_first m2575
_journal_page_last m2577
_journal_paper_doi 10.1107/S1600536806036312
_journal_volume 62
_journal_year 2006
_chemical_formula_iupac '[Mn (N3) (C10 H8 N2)2 (H2 O)] Cl O4'
_chemical_formula_moiety 'C20 H18 Mn N7 O + , Cl O4 -'
_chemical_formula_sum 'C20 H18 Cl Mn N7 O5'
_chemical_formula_weight 526.80
_chemical_name_systematic
;
Aquaazidobis(2,2'-bipyridine)manganese(II) perchlorate
;
_space_group_IT_number 14
_symmetry_cell_setting monoclinic
_symmetry_space_group_name_Hall '-P 2ybc'
_symmetry_space_group_name_H-M 'P 1 21/c 1'
_atom_sites_solution_hydrogens geom
_atom_sites_solution_primary direct
_atom_sites_solution_secondary difmap
_audit_creation_method SHELXL97
_cell_angle_alpha 90.00
_cell_angle_beta 95.570(2)
_cell_angle_gamma 90.00
_cell_formula_units_Z 4
_cell_length_a 9.0144(3)
_cell_length_b 14.4325(5)
_cell_length_c 17.5808(6)
_cell_measurement_reflns_used 4474
_cell_measurement_temperature 273(2)
_cell_measurement_theta_max 23.643
_cell_measurement_theta_min 2.272
_cell_volume 2276.47(13)
_computing_cell_refinement 'SAINT (Bruker, 2000)'
_computing_data_collection 'SMART (Bruker, 2000)'
_computing_data_reduction SAINT
_computing_molecular_graphics 'SHELXTL (Sheldrick, 2000)'
_computing_publication_material SHELXTL
_computing_structure_refinement 'SHELXL97 (Sheldrick, 1997)'
_computing_structure_solution 'SHELXS97 (Sheldrick, 1997)'
_diffrn_ambient_temperature 273(2)
_diffrn_measured_fraction_theta_full 0.999
_diffrn_measured_fraction_theta_max 0.999
_diffrn_measurement_device_type 'Bruker SMART APEX CCD area-detector'
_diffrn_measurement_method \w
_diffrn_radiation_monochromator graphite
_diffrn_radiation_source 'fine-focus sealed tube'
_diffrn_radiation_type MoK\a
_diffrn_radiation_wavelength 0.71073
_diffrn_reflns_av_R_equivalents 0.0298
_diffrn_reflns_av_sigmaI/netI 0.0277
_diffrn_reflns_limit_h_max 10
_diffrn_reflns_limit_h_min -10
_diffrn_reflns_limit_k_max 16
_diffrn_reflns_limit_k_min -17
_diffrn_reflns_limit_l_max 20
_diffrn_reflns_limit_l_min -20
_diffrn_reflns_number 14158
_diffrn_reflns_theta_full 25.05
_diffrn_reflns_theta_max 25.05
_diffrn_reflns_theta_min 2.27
_diffrn_standards_decay_% 0
_diffrn_standards_number 0
_exptl_absorpt_coefficient_mu 0.745
_exptl_absorpt_correction_T_max 0.9159
_exptl_absorpt_correction_T_min 0.8653
_exptl_absorpt_correction_type multi-scan
_exptl_absorpt_process_details '(SADABS; Sheldrick, 1996)'
_exptl_crystal_colour yellow
_exptl_crystal_density_diffrn 1.537
_exptl_crystal_density_method 'not measured'
_exptl_crystal_description Stylolithic
_exptl_crystal_F_000 1076
_exptl_crystal_size_max 0.20
_exptl_crystal_size_mid 0.18
_exptl_crystal_size_min 0.12
_refine_diff_density_max 0.406
_refine_diff_density_min -0.280
_refine_ls_extinction_coef 0.0026(6)
_refine_ls_extinction_expression Fc^*^=kFc[1+0.001xFc^2^\l^3^/sin(2\q)]^-1/4^
_refine_ls_extinction_method 'SHELXL97 (Sheldrick, 1997)'
_refine_ls_goodness_of_fit_ref 1.068
_refine_ls_hydrogen_treatment mixed
_refine_ls_matrix_type full
_refine_ls_number_parameters 313
_refine_ls_number_reflns 4032
_refine_ls_number_restraints 0
_refine_ls_restrained_S_all 1.068
_refine_ls_R_factor_all 0.0520
_refine_ls_R_factor_gt 0.0363
_refine_ls_shift/su_max 0.000
_refine_ls_shift/su_mean 0.000
_refine_ls_structure_factor_coef Fsqd
_refine_ls_weighting_details 'calc w = 1/[\s^2^(Fo^2^)+(0.0454P)^2^+0.628P] where P=(Fo^2^+2Fc^2^)/3'
_refine_ls_weighting_scheme calc
_refine_ls_wR_factor_gt 0.0918
_refine_ls_wR_factor_ref 0.0991
_reflns_number_gt 3086
_reflns_number_total 4032
_reflns_threshold_expression I>2\s(I)
_cod_data_source_file at2105.cif
_cod_data_source_block I
_cod_original_sg_symbol_H-M 'P 21/c'
_cod_database_code 2210472
_cod_database_fobs_code 2210472

loop_
_symmetry_equiv_pos_as_xyz
'x, y, z'
'-x, y+1/2, -z+1/2'
'-x, -y, -z'
'x, -y-1/2, z-1/2'

loop_
_atom_site_type_symbol
_atom_site_label
_atom_site_fract_x
_atom_site_fract_y
_atom_site_fract_z
_atom_site_U_iso_or_equiv
_atom_site_adp_type
_atom_site_calc_flag
_atom_site_refinement_flags
_atom_site_occupancy
Mn Mn1 0.55610(4) 0.25299(2) 0.17583(2) 0.04906(15) Uani d . 1
Cl Cl1 0.94740(8) 0.26444(5) 0.92632(4) 0.0608(2) Uani d . 1
C C1 0.3660(3) 0.19050(19) 0.01992(17) 0.0645(7) Uani d . 1
H H1 0.2897 0.2226 0.0404 0.077 Uiso calc R 1
C C2 0.3398(3) 0.1552(2) -0.05286(17) 0.0726(8) Uani d . 1
H H2 0.2478 0.1635 -0.0809 0.087 Uiso calc R 1
C C3 0.4513(4) 0.1076(2) -0.08319(17) 0.0714(8) Uani d . 1
H H3 0.4368 0.0833 -0.1323 0.086 Uiso calc R 1
C C4 0.5850(3) 0.09635(19) -0.03979(16) 0.0611(7) Uani d . 1
H H4 0.6621 0.0642 -0.0594 0.073 Uiso calc R 1
C C5 0.6046(3) 0.13283(16) 0.03288(14) 0.0492(6) Uani d . 1
C C6 0.7463(3) 0.12312(16) 0.08311(14) 0.0488(6) Uani d . 1
C C7 0.8570(3) 0.06078(19) 0.06847(17) 0.0636(7) Uani d . 1
H H7 0.8445 0.0221 0.0260 0.076 Uiso calc R 1
C C8 0.9861(3) 0.0568(2) 0.11769(18) 0.0707(8) Uani d . 1
H H8 1.0612 0.0152 0.1087 0.085 Uiso calc R 1
C C9 1.0024(3) 0.1137(2) 0.17901(18) 0.0683(8) Uani d . 1
H H9 1.0895 0.1129 0.2120 0.082 Uiso calc R 1
C C10 0.8877(3) 0.1729(2) 0.19153(17) 0.0655(7) Uani d . 1
H H10 0.8987 0.2115 0.2341 0.079 Uiso calc R 1
C C11 0.7324(3) 0.4036(2) 0.08472(16) 0.0631(7) Uani d . 1
H H11 0.7987 0.3550 0.0804 0.076 Uiso calc R 1
C C12 0.7699(4) 0.4899(2) 0.06010(16) 0.0723(8) Uani d . 1
H H12 0.8603 0.4996 0.0400 0.087 Uiso calc R 1
C C13 0.6725(4) 0.5613(2) 0.06552(16) 0.0713(8) Uani d . 1
H H13 0.6964 0.6204 0.0496 0.086 Uiso calc R 1
C C14 0.5391(3) 0.54523(17) 0.09462(15) 0.0608(7) Uani d . 1
H H14 0.4709 0.5931 0.0980 0.073 Uiso calc R 1
C C15 0.5074(3) 0.45679(15) 0.11883(13) 0.0474(6) Uani d . 1
C C16 0.3681(3) 0.43368(16) 0.15270(14) 0.0503(6) Uani d . 1
C C17 0.2491(3) 0.49481(19) 0.15268(18) 0.0692(8) Uani d . 1
H H17 0.2540 0.5527 0.1298 0.083 Uiso calc R 1
C C18 0.1247(4) 0.4697(2) 0.1864(2) 0.0841(10) Uani d . 1
H H18 0.0435 0.5096 0.1856 0.101 Uiso calc R 1
C C19 0.1212(4) 0.3853(3) 0.2215(2) 0.0868(10) Uani d . 1
H H19 0.0392 0.3678 0.2465 0.104 Uiso calc R 1
C C20 0.2406(3) 0.3270(2) 0.21913(19) 0.0748(8) Uani d . 1
H H20 0.2374 0.2694 0.2426 0.090 Uiso calc R 1
N N1 0.4957(2) 0.18071(14) 0.06244(12) 0.0513(5) Uani d . 1
N N2 0.7609(2) 0.17739(14) 0.14533(12) 0.0539(5) Uani d . 1
N N3 0.6043(2) 0.38656(13) 0.11471(11) 0.0497(5) Uani d . 1
N N4 0.3616(2) 0.34925(14) 0.18448(12) 0.0559(5) Uani d . 1
N N5 0.4618(3) 0.14550(16) 0.23865(14) 0.0741(7) Uani d . 1
N N6 0.4035(2) 0.07515(15) 0.22114(12) 0.0536(5) Uani d . 1
N N7 0.3433(3) 0.00583(16) 0.20631(15) 0.0773(7) Uani d . 1
O O2 1.0251(3) 0.3082(2) 0.87097(16) 0.1207(10) Uani d . 1
O O3 0.7907(2) 0.28416(15) 0.91388(13) 0.0816(6) Uani d . 1
O O4 0.9638(3) 0.16787(17) 0.9165(2) 0.1253(10) Uani d . 1
O O5 1.0046(3) 0.2904(3) 0.99904(15) 0.1282(11) Uani d . 1
O O1W 0.6817(3) 0.31373(14) 0.27566(14) 0.0700(6) Uani d . 1
H H1WA 0.6716 0.3702 0.2746 0.105 Uiso calc R 1
H H1WB 0.703(4) 0.296(3) 0.314(2) 0.097(14) Uiso d . 1

loop_
_atom_site_aniso_label
_atom_site_aniso_U_11
_atom_site_aniso_U_22
_atom_site_aniso_U_33
_atom_site_aniso_U_12
_atom_site_aniso_U_13
_atom_site_aniso_U_23
Mn1 0.0554(3) 0.0340(2) 0.0573(3) 0.00216(16) 0.00324(18) 0.00035(16)
Cl1 0.0573(4) 0.0543(4) 0.0698(5) -0.0030(3) 0.0016(3) 0.0015(3)
C1 0.0582(17) 0.0578(17) 0.076(2) 0.0029(13) -0.0020(14) 0.0002(14)
C2 0.0669(19) 0.076(2) 0.070(2) -0.0037(16) -0.0154(15) 0.0024(16)
C3 0.075(2) 0.078(2) 0.0594(18) -0.0054(16) -0.0020(15) -0.0050(15)
C4 0.0649(18) 0.0601(17) 0.0588(17) -0.0020(13) 0.0089(14) -0.0036(13)
C5 0.0553(15) 0.0384(12) 0.0536(15) -0.0054(11) 0.0036(12) 0.0023(11)
C6 0.0527(14) 0.0397(13) 0.0545(15) -0.0001(11) 0.0074(11) 0.0024(11)
C7 0.0661(18) 0.0561(16) 0.0694(18) 0.0060(14) 0.0104(14) -0.0085(14)
C8 0.0623(18) 0.0680(19) 0.082(2) 0.0187(15) 0.0088(16) 0.0012(16)
C9 0.0536(17) 0.0699(19) 0.079(2) 0.0098(14) -0.0045(14) -0.0023(16)
C10 0.0648(18) 0.0604(17) 0.0689(18) 0.0081(14) -0.0057(14) -0.0090(14)
C11 0.0643(18) 0.0601(17) 0.0655(18) -0.0030(13) 0.0095(14) 0.0025(14)
C12 0.073(2) 0.078(2) 0.0658(19) -0.0206(17) 0.0081(15) 0.0106(16)
C13 0.094(2) 0.0537(17) 0.0637(18) -0.0221(17) -0.0058(16) 0.0113(14)
C14 0.083(2) 0.0400(14) 0.0566(16) -0.0003(13) -0.0089(14) -0.0006(12)
C15 0.0602(15) 0.0374(12) 0.0424(13) -0.0008(11) -0.0063(11) -0.0030(10)
C16 0.0583(15) 0.0402(13) 0.0506(14) 0.0054(11) -0.0039(11) -0.0054(11)
C17 0.073(2) 0.0520(16) 0.081(2) 0.0178(14) -0.0004(16) -0.0045(14)
C18 0.067(2) 0.080(2) 0.104(3) 0.0230(18) 0.0039(18) -0.017(2)
C19 0.0576(19) 0.090(2) 0.116(3) 0.0015(18) 0.0245(18) -0.017(2)
C20 0.0636(19) 0.0636(18) 0.099(2) -0.0054(15) 0.0183(17) 0.0033(17)
N1 0.0526(12) 0.0423(11) 0.0585(13) 0.0007(9) 0.0019(10) 0.0004(9)
N2 0.0554(13) 0.0436(11) 0.0615(13) 0.0043(9) -0.0016(10) -0.0047(10)
N3 0.0562(13) 0.0415(11) 0.0514(12) -0.0001(9) 0.0056(10) 0.0015(9)
N4 0.0540(13) 0.0462(12) 0.0680(14) 0.0010(10) 0.0086(11) 0.0007(10)
N5 0.109(2) 0.0461(13) 0.0678(16) -0.0167(13) 0.0106(14) 0.0064(11)
N6 0.0661(14) 0.0425(13) 0.0522(13) 0.0124(11) 0.0046(10) 0.0090(10)
N7 0.102(2) 0.0449(14) 0.0814(17) -0.0060(13) -0.0107(14) 0.0028(12)
O2 0.0998(19) 0.154(3) 0.1075(19) -0.0437(18) 0.0044(15) 0.0412(19)
O3 0.0583(12) 0.0739(13) 0.1093(17) 0.0053(10) -0.0085(11) -0.0107(12)
O4 0.1015(19) 0.0608(15) 0.216(3) 0.0112(13) 0.028(2) -0.0061(17)
O5 0.0882(18) 0.209(3) 0.0836(17) 0.0159(19) -0.0127(13) -0.045(2)
O1W 0.0953(16) 0.0469(11) 0.0638(14) 0.0108(10) -0.0130(12) -0.0064(10)

loop_
_atom_type_symbol
_atom_type_description
_atom_type_scat_dispersion_real
_atom_type_scat_dispersion_imag
_atom_type_scat_source
C C 0.0033 0.0016 'International Tables Vol C Tables 4.2.6.8 and 6.1.1.4'
H H 0.0000 0.0000 'International Tables Vol C Tables 4.2.6.8 and 6.1.1.4'
N N 0.0061 0.0033 'International Tables Vol C Tables 4.2.6.8 and 6.1.1.4'
O O 0.0106 0.0060 'International Tables Vol C Tables 4.2.6.8 and 6.1.1.4'
Cl Cl 0.1484 0.1585 'International Tables Vol C Tables 4.2.6.8 and 6.1.1.4'
Mn Mn 0.3368 0.7283 'International Tables Vol C Tables 4.2.6.8 and 6.1.1.4'

loop_
_geom_angle_atom_site_label_1
_geom_angle_atom_site_label_2
_geom_angle_atom_site_label_3
_geom_angle
_geom_angle_publ_flag
N5 Mn1 O1W 94.46(10) y
N5 Mn1 N4 93.54(9) y
O1W Mn1 N4 92.55(8) y
N5 Mn1 N2 98.52(9) y
O1W Mn1 N2 90.73(8) y
N4 Mn1 N2 167.21(8) y
N5 Mn1 N1 92.69(9) y
O1W Mn1 N1 162.65(8) y
N4 Mn1 N1 102.76(8) y
N2 Mn1 N1 72.57(7) y
N5 Mn1 N3 165.74(9) y
O1W Mn1 N3 86.05(8) y
N4 Mn1 N3 72.20(8) y
N2 Mn1 N3 95.72(7) y
N1 Mn1 N3 90.87(7) y
O5 Cl1 O2 110.69(19) ?
O5 Cl1 O4 110.2(2) ?
O2 Cl1 O4 107.09(19) ?
O5 Cl1 O3 111.09(15) ?
O2 Cl1 O3 110.79(16) ?
O4 Cl1 O3 106.82(15) ?
N1 C1 C2 123.0(3) ?
N1 C1 H1 118.5 ?
C2 C1 H1 118.5 ?
C3 C2 C1 118.8(3) ?
C3 C2 H2 120.6 ?
C1 C2 H2 120.6 ?
C2 C3 C4 118.8(3) ?
C2 C3 H3 120.6 ?
C4 C3 H3 120.6 ?
C3 C4 C5 119.9(3) ?
C3 C4 H4 120.1 ?
C5 C4 H4 120.1 ?
N1 C5 C4 121.4(2) ?
N1 C5 C6 115.8(2) ?
C4 C5 C6 122.7(2) ?
N2 C6 C7 121.0(2) ?
N2 C6 C5 116.1(2) ?
C7 C6 C5 122.9(2) ?
C8 C7 C6 119.2(3) ?
C8 C7 H7 120.4 ?
C6 C7 H7 120.4 ?
C9 C8 C7 119.6(3) ?
C9 C8 H8 120.2 ?
C7 C8 H8 120.2 ?
C8 C9 C10 118.6(3) ?
C8 C9 H9 120.7 ?
C10 C9 H9 120.7 ?
N2 C10 C9 123.0(3) ?
N2 C10 H10 118.5 ?
C9 C10 H10 118.5 ?
N3 C11 C12 122.7(3) ?
N3 C11 H11 118.7 ?
C12 C11 H11 118.7 ?
C13 C12 C11 119.0(3) ?
C13 C12 H12 120.5 ?
C11 C12 H12 120.5 ?
C12 C13 C14 119.5(3) ?
C12 C13 H13 120.2 ?
C14 C13 H13 120.2 ?
C13 C14 C15 119.0(3) ?
C13 C14 H14 120.5 ?
C15 C14 H14 120.5 ?
N3 C15 C14 121.6(2) ?
N3 C15 C16 115.7(2) ?
C14 C15 C16 122.7(2) ?
N4 C16 C17 120.8(2) ?
N4 C16 C15 116.4(2) ?
C17 C16 C15 122.9(2) ?
C18 C17 C16 119.8(3) ?
C18 C17 H17 120.1 ?
C16 C17 H17 120.1 ?
C19 C18 C17 119.2(3) ?
C19 C18 H18 120.4 ?
C17 C18 H18 120.4 ?
C18 C19 C20 118.7(3) ?
C18 C19 H19 120.6 ?
C20 C19 H19 120.6 ?
N4 C20 C19 123.0(3) ?
N4 C20 H20 118.5 ?
C19 C20 H20 118.5 ?
C1 N1 C5 118.1(2) ?
C1 N1 Mn1 124.51(18) ?
C5 N1 Mn1 116.97(16) ?
C10 N2 C6 118.5(2) ?
C10 N2 Mn1 123.40(18) ?
C6 N2 Mn1 117.31(16) ?
C11 N3 C15 118.2(2) ?
C11 N3 Mn1 123.73(17) ?
C15 N3 Mn1 117.36(16) ?
C20 N4 C16 118.4(2) ?
C20 N4 Mn1 123.83(19) ?
C16 N4 Mn1 117.74(16) ?
N6 N5 Mn1 133.4(2) y
N7 N6 N5 177.4(3) y
Mn1 O1W H1WA 109.5 ?
Mn1 O1W H1WB 132(3) ?
H1WA O1W H1WB 112.9 ?

loop_
_geom_bond_atom_site_label_1
_geom_bond_atom_site_label_2
_geom_bond_distance
_geom_bond_publ_flag
Mn1 N5 2.129(2) y
Mn1 O1W 2.179(2) y
Mn1 N4 2.254(2) y
Mn1 N2 2.253(2) y
Mn1 N1 2.269(2) y
Mn1 N3 2.2695(19) y
Cl1 O5 1.383(3) ?
Cl1 O2 1.403(2) ?
Cl1 O4 1.414(2) ?
Cl1 O3 1.437(2) ?
C1 N1 1.333(3) ?
C1 C2 1.376(4) ?
C1 H1 0.9300 ?
C2 C3 1.368(4) ?
C2 H2 0.9300 ?
C3 C4 1.372(4) ?
C3 H3 0.9300 ?
C4 C5 1.377(4) ?
C4 H4 0.9300 ?
C5 N1 1.346(3) ?
C5 C6 1.487(3) ?
C6 N2 1.342(3) ?
C6 C7 1.386(3) ?
C7 C8 1.383(4) ?
C7 H7 0.9300 ?
C8 C9 1.352(4) ?
C8 H8 0.9300 ?
C9 C10 1.375(4) ?
C9 H9 0.9300 ?
C10 N2 1.338(3) ?
C10 H10 0.9300 ?
C11 N3 1.338(3) ?
C11 C12 1.371(4) ?
C11 H11 0.9300 ?
C12 C13 1.362(4) ?
C12 H12 0.9300 ?
C13 C14 1.372(4) ?
C13 H13 0.9300 ?
C14 C15 1.384(3) ?
C14 H14 0.9300 ?
C15 N3 1.345(3) ?
C15 C16 1.480(3) ?
C16 N4 1.344(3) ?
C16 C17 1.389(4) ?
C17 C18 1.367(4) ?
C17 H17 0.9300 ?
C18 C19 1.367(5) ?
C18 H18 0.9300 ?
C19 C20 1.370(4) ?
C19 H19 0.9300 ?
C20 N4 1.339(3) ?
C20 H20 0.9300 ?
N5 N6 1.171(3) y
N6 N7 1.156(3) y
O1W H1WA 0.8200 ?
O1W H1WB 0.74(4) ?

loop_
_geom_hbond_atom_site_label_D
_geom_hbond_atom_site_label_H
_geom_hbond_atom_site_label_A
_geom_hbond_site_symmetry_A
_geom_hbond_distance_DH
_geom_hbond_distance_HA
_geom_hbond_distance_DA
_geom_hbond_angle_DHA
O1W H1WA N7 2_655 0.82 1.99 2.802(3) 168.9
O1W H1WB O3 4_565 0.74(4) 2.18(4) 2.899(3) 166(4)
O1W H1WB Cl1 4_565 0.74(4) 2.94(4) 3.577(2) 146(4)
